data_4516878
loop_
_publ_author_name
'Dwivedi, Vikas'
'Kumar, Ravi'
'Sharma, Kavita'
'Sridhar, Balasubramanian'
'Reddy, Maddi Sridhar'

_publ_section_title
;
 Copper-Promoted Regioselective Intermolecular Diamination of Ynamides:
 Synthesis of Imidazo[1,2-<i>a</i>]pyridines.
;
_journal_issue 6
_journal_name_full 'ACS omega'
_journal_page_first 2770
_journal_page_last 2777
_journal_paper_doi 10.1021/acsomega.7b00426
_journal_volume 2
_journal_year 2017
_chemical_formula_moiety 'C24 H19 N3 O2'
_chemical_formula_sum 'C24 H19 N3 O2'
_chemical_formula_weight 381.42
_space_group_crystal_system monoclinic
_space_group_IT_number 14
_space_group_name_Hall '-P 2yn'
_space_group_name_H-M_alt 'P 1 21/n 1'
_atom_sites_solution_hydrogens geom
_audit_creation_method SHELXL-2014/7
_cell_angle_alpha 90
_cell_angle_beta 111.7640(10)
_cell_angle_gamma 90
_cell_formula_units_Z 4
_cell_length_a 14.0790(7)
_cell_length_b 9.5407(4)
_cell_length_c 15.4359(7)
_cell_measurement_reflns_used 9977
_cell_measurement_temperature 294(2)
_cell_measurement_theta_max 28.25
_cell_measurement_theta_min 2.71
_cell_volume 1925.61(15)
_computing_cell_refinement '<i>SAINT</i> (Bruker, 2016)'
_computing_data_collection '<i>APEX3</i> (Bruker, 2016)'
_computing_data_reduction 'Bruker SAINT'
_computing_molecular_graphics 'Bruker SHELXTL'
_computing_publication_material 'Bruker SHELXTL'
_computing_structure_refinement '<i>SHELXL2014</i> (Sheldrick, 2015)'
_computing_structure_solution '<i>SHELXT</i> (Sheldrick, 2015)'
_diffrn_ambient_temperature 294(2)
_diffrn_measured_fraction_theta_full 0.993
_diffrn_measured_fraction_theta_max 0.992
_diffrn_measurement_device_type 'Bruker D8 QUEST PHOTON-100'
_diffrn_measurement_method '\w and \f'
_diffrn_radiation_type MoK\a
_diffrn_radiation_wavelength 0.71073
_diffrn_reflns_av_R_equivalents 0.0323
_diffrn_reflns_av_unetI/netI 0.0198
_diffrn_reflns_Laue_measured_fraction_full 0.993
_diffrn_reflns_Laue_measured_fraction_max 0.992
_diffrn_reflns_limit_h_max 18
_diffrn_reflns_limit_h_min -18
_diffrn_reflns_limit_k_max 12
_diffrn_reflns_limit_k_min -12
_diffrn_reflns_limit_l_max 20
_diffrn_reflns_limit_l_min -20
_diffrn_reflns_number 47362
_diffrn_reflns_point_group_measured_fraction_full 0.993
_diffrn_reflns_point_group_measured_fraction_max 0.992
_diffrn_reflns_theta_full 25.242
_diffrn_reflns_theta_max 28.356
_diffrn_reflns_theta_min 2.713
_exptl_absorpt_coefficient_mu 0.086
_exptl_absorpt_correction_T_max 0.97
_exptl_absorpt_correction_T_min 0.94
_exptl_absorpt_correction_type multi-scan
_exptl_absorpt_process_details 'SADABS; Bruker,2016'
_exptl_crystal_colour colorless
_exptl_crystal_density_diffrn 1.316
_exptl_crystal_description block
_exptl_crystal_F_000 800
_exptl_crystal_size_max 0.400
_exptl_crystal_size_mid 0.300
_exptl_crystal_size_min 0.220
_refine_diff_density_max 0.348
_refine_diff_density_min -0.232
_refine_diff_density_rms 0.040
_refine_ls_extinction_method none
_refine_ls_goodness_of_fit_ref 1.049
_refine_ls_hydrogen_treatment constr
_refine_ls_matrix_type full
_refine_ls_number_parameters 263
_refine_ls_number_reflns 4782
_refine_ls_number_restraints 0
_refine_ls_restrained_S_all 1.049
_refine_ls_R_factor_all 0.0726
_refine_ls_R_factor_gt 0.0569
_refine_ls_shift/su_max 0.000
_refine_ls_shift/su_mean 0.000
_refine_ls_structure_factor_coef Fsqd
_refine_ls_weighting_details 'w=1/[\s^2^(Fo^2^)+(0.0708P)^2^+0.7126P] where P=(Fo^2^+2Fc^2^)/3'
_refine_ls_weighting_scheme calc
_refine_ls_wR_factor_gt 0.1429
_refine_ls_wR_factor_ref 0.1532
_reflns_Friedel_coverage 0.000
_reflns_number_gt 3802
_reflns_number_total 4782
_reflns_threshold_expression 'I > 2\s(I)'
_cod_data_source_file 5b_0m_af.cif
_cod_data_source_block BS8_0m_a
_cod_original_sg_symbol_H-M 'P 21/n'
_cod_database_code 4516878
_shelx_shelxl_version_number 2014/7
_shelx_space_group_comment
;
The symmetry employed for this shelxl refinement is uniquely defined
by the following loop, which should always be used as a source of
symmetry information in preference to the above space-group names.
They are only intended as comments.
;
_shelx_estimated_absorpt_t_min 0.967
_shelx_estimated_absorpt_t_max 0.981

loop_
_space_group_symop_operation_xyz
'x, y, z'
'-x+1/2, y+1/2, -z+1/2'
'-x, -y, -z'
'x-1/2, -y-1/2, z-1/2'

loop_
_atom_site_label
_atom_site_type_symbol
_atom_site_fract_x
_atom_site_fract_y
_atom_site_fract_z
_atom_site_U_iso_or_equiv
_atom_site_adp_type
_atom_site_occupancy
_atom_site_site_symmetry_order
_atom_site_calc_flag
_atom_site_refinement_flags_posn
_atom_site_refinement_flags_adp
C1 C 0.57601(12) 0.42600(15) 0.41525(10) 0.0367(3) Uani 1 1 d . .
C2 C 0.52665(12) 0.51778(15) 0.34479(10) 0.0362(3) Uani 1 1 d . .
C3 C 0.33983(14) 0.5548(2) 0.25588(12) 0.0495(4) Uani 1 1 d . .
H3 H 0.3478 0.6240 0.2167 0.059 Uiso 1 1 calc R U
C4 C 0.24538(15) 0.5127(2) 0.24871(16) 0.0604(5) Uani 1 1 d . .
H4 H 0.1878 0.5521 0.2036 0.072 Uiso 1 1 calc R U
C5 C 0.23409(14) 0.4089(2) 0.30952(16) 0.0585(5) Uani 1 1 d . .
H5 H 0.1690 0.3823 0.3056 0.070 Uiso 1 1 calc R U
C6 C 0.31732(14) 0.34797(19) 0.37340(13) 0.0498(4) Uani 1 1 d . .
H6 H 0.3096 0.2788 0.4127 0.060 Uiso 1 1 calc R U
C7 C 0.41573(12) 0.38949(16) 0.38026(11) 0.0393(3) Uani 1 1 d . .
C8 C 0.68657(12) 0.40709(16) 0.46555(11) 0.0405(3) Uani 1 1 d . .
C9 C 0.76012(14) 0.4898(2) 0.45045(14) 0.0527(4) Uani 1 1 d . .
H9 H 0.7398 0.5590 0.4048 0.063 Uiso 1 1 calc R U
C10 C 0.86218(15) 0.4710(3) 0.50184(17) 0.0670(6) Uani 1 1 d . .
H10 H 0.9101 0.5282 0.4910 0.080 Uiso 1 1 calc R U
C11 C 0.89417(16) 0.3699(2) 0.56848(17) 0.0667(6) Uani 1 1 d . .
H11 H 0.9635 0.3581 0.6031 0.080 Uiso 1 1 calc R U
C12 C 0.82392(17) 0.2859(2) 0.58432(16) 0.0676(6) Uani 1 1 d . .
H12 H 0.8460 0.2166 0.6298 0.081 Uiso 1 1 calc R U
C13 C 0.72090(15) 0.3020(2) 0.53419(14) 0.0566(5) Uani 1 1 d . .
H13 H 0.6740 0.2435 0.5456 0.068 Uiso 1 1 calc R U
C14 C 0.59496(12) 0.60328(16) 0.22464(11) 0.0391(3) Uani 1 1 d . .
C15 C 0.62195(14) 0.72990(17) 0.20038(11) 0.0448(4) Uani 1 1 d . .
H15 H 0.6482 0.7461 0.1542 0.054 Uiso 1 1 calc R U
C16 C 0.60274(13) 0.83306(16) 0.25832(11) 0.0403(3) Uani 1 1 d . .
C17 C 0.61283(16) 0.97948(18) 0.26496(13) 0.0522(4) Uani 1 1 d . .
H17 H 0.6388 1.0286 0.2266 0.063 Uiso 1 1 calc R U
C18 C 0.58385(17) 1.04874(19) 0.32873(14) 0.0569(5) Uani 1 1 d . .
H18 H 0.5895 1.1458 0.3330 0.068 Uiso 1 1 calc R U
C19 C 0.54591(15) 0.97611(19) 0.38745(13) 0.0525(4) Uani 1 1 d . .
H19 H 0.5270 1.0263 0.4301 0.063 Uiso 1 1 calc R U
C20 C 0.53564(13) 0.83243(17) 0.38417(11) 0.0436(4) Uani 1 1 d . .
H20 H 0.5109 0.7844 0.4239 0.052 Uiso 1 1 calc R U
C21 C 0.56424(11) 0.76276(15) 0.31835(10) 0.0357(3) Uani 1 1 d . .
C22 C 0.59512(14) 0.46569(18) 0.18246(12) 0.0449(4) Uani 1 1 d . .
C23 C 0.6225(2) 0.3508(2) 0.05889(16) 0.0670(6) Uani 1 1 d . .
H23A H 0.5539 0.3124 0.0328 0.080 Uiso 1 1 calc R U
H23B H 0.6670 0.2816 0.1004 0.080 Uiso 1 1 calc R U
C24 C 0.6593(2) 0.3855(3) -0.01630(16) 0.0737(6) Uani 1 1 d . .
H24A H 0.6168 0.4572 -0.0553 0.111 Uiso 1 1 calc R U
H24B H 0.6566 0.3033 -0.0530 0.111 Uiso 1 1 calc R U
H24C H 0.7286 0.4185 0.0104 0.111 Uiso 1 1 calc R U
N1 N 0.50807(11) 0.34605(13) 0.43763(9) 0.0410(3) Uani 1 1 d . .
N2 N 0.42322(10) 0.49367(13) 0.32180(9) 0.0375(3) Uani 1 1 d . .
N3 N 0.55996(10) 0.62106(13) 0.29768(9) 0.0367(3) Uani 1 1 d . .
O1 O 0.57163(16) 0.35755(15) 0.20754(11) 0.0822(6) Uani 1 1 d . .
O2 O 0.62264(12) 0.47828(13) 0.10943(9) 0.0581(4) Uani 1 1 d . .

loop_
_atom_site_aniso_label
_atom_site_aniso_U_11
_atom_site_aniso_U_22
_atom_site_aniso_U_33
_atom_site_aniso_U_23
_atom_site_aniso_U_13
_atom_site_aniso_U_12
C1 0.0491(8) 0.0272(7) 0.0397(7) -0.0018(6) 0.0232(7) -0.0026(6)
C2 0.0419(8) 0.0316(7) 0.0403(7) 0.0011(6) 0.0213(6) -0.0039(6)
C3 0.0484(9) 0.0495(10) 0.0491(9) 0.0079(8) 0.0164(8) -0.0013(7)
C4 0.0431(9) 0.0602(12) 0.0707(12) 0.0034(10) 0.0128(9) 0.0025(8)
C5 0.0435(9) 0.0527(11) 0.0839(14) -0.0095(10) 0.0291(9) -0.0130(8)
C6 0.0533(10) 0.0425(9) 0.0628(11) -0.0018(8) 0.0323(9) -0.0101(7)
C7 0.0472(9) 0.0314(7) 0.0454(8) -0.0046(6) 0.0242(7) -0.0070(6)
C8 0.0422(8) 0.0366(8) 0.0428(8) -0.0070(6) 0.0158(7) 0.0027(6)
C9 0.0476(10) 0.0525(10) 0.0610(11) 0.0099(8) 0.0235(8) 0.0004(8)
C10 0.0452(10) 0.0721(14) 0.0852(15) 0.0037(12) 0.0258(10) 0.0022(9)
C11 0.0484(11) 0.0673(13) 0.0754(14) -0.0050(11) 0.0124(10) 0.0114(10)
C12 0.0657(13) 0.0558(12) 0.0670(12) 0.0128(10) 0.0078(10) 0.0147(10)
C13 0.0586(11) 0.0435(10) 0.0633(11) 0.0078(8) 0.0176(9) -0.0020(8)
C14 0.0487(9) 0.0360(8) 0.0392(8) 0.0012(6) 0.0240(7) -0.0031(6)
C15 0.0601(10) 0.0389(9) 0.0459(8) 0.0031(7) 0.0319(8) -0.0056(7)
C16 0.0501(9) 0.0336(8) 0.0412(8) 0.0044(6) 0.0213(7) -0.0031(6)
C17 0.0743(12) 0.0336(8) 0.0541(10) 0.0070(7) 0.0302(9) -0.0077(8)
C18 0.0814(13) 0.0296(8) 0.0618(11) -0.0004(7) 0.0292(10) -0.0029(8)
C19 0.0684(12) 0.0406(9) 0.0536(10) -0.0063(7) 0.0286(9) 0.0026(8)
C20 0.0538(9) 0.0387(8) 0.0443(8) 0.0000(6) 0.0250(7) -0.0023(7)
C21 0.0405(8) 0.0300(7) 0.0381(7) 0.0030(6) 0.0163(6) -0.0024(6)
C22 0.0580(10) 0.0391(9) 0.0432(8) -0.0019(7) 0.0254(7) -0.0039(7)
C23 0.1025(17) 0.0487(11) 0.0652(12) -0.0125(9) 0.0490(12) 0.0015(11)
C24 0.0857(16) 0.0837(16) 0.0658(13) -0.0135(11) 0.0445(12) 0.0045(12)
N1 0.0533(8) 0.0306(6) 0.0466(7) 0.0016(5) 0.0272(6) -0.0049(5)
N2 0.0396(7) 0.0342(6) 0.0417(7) -0.0016(5) 0.0184(5) -0.0020(5)
N3 0.0480(7) 0.0294(6) 0.0397(6) 0.0016(5) 0.0244(6) -0.0038(5)
O1 0.1583(17) 0.0395(7) 0.0755(10) -0.0115(7) 0.0747(11) -0.0248(9)
O2 0.0907(10) 0.0419(7) 0.0612(8) -0.0065(6) 0.0510(7) -0.0027(6)

loop_
_atom_type_symbol
_atom_type_description
_atom_type_scat_dispersion_real
_atom_type_scat_dispersion_imag
_atom_type_scat_source
C C 0.0033 0.0016 'International Tables Vol C Tables 4.2.6.8 and 6.1.1.4'
H H 0.0000 0.0000 'International Tables Vol C Tables 4.2.6.8 and 6.1.1.4'
N N 0.0061 0.0033 'International Tables Vol C Tables 4.2.6.8 and 6.1.1.4'
O O 0.0106 0.0060 'International Tables Vol C Tables 4.2.6.8 and 6.1.1.4'

loop_
_geom_angle_atom_site_label_1
_geom_angle_atom_site_label_2
_geom_angle_atom_site_label_3
_geom_angle
N1 C1 C2 111.22(14)
N1 C1 C8 120.13(14)
C2 C1 C8 128.65(14)
C1 C2 N2 105.86(13)
C1 C2 N3 133.78(14)
N2 C2 N3 120.36(13)
C4 C3 N2 118.72(17)
C4 C3 H3 120.6
N2 C3 H3 120.6
C3 C4 C5 120.18(18)
C3 C4 H4 119.9
C5 C4 H4 119.9
C6 C5 C4 120.35(17)
C6 C5 H5 119.8
C4 C5 H5 119.8
C5 C6 C7 119.82(17)
C5 C6 H6 120.1
C7 C6 H6 120.1
N1 C7 N2 111.50(13)
N1 C7 C6 130.57(15)
N2 C7 C6 117.91(15)
C9 C8 C13 117.51(16)
C9 C8 C1 123.42(15)
C13 C8 C1 119.05(15)
C10 C9 C8 121.01(18)
C10 C9 H9 119.5
C8 C9 H9 119.5
C11 C10 C9 120.8(2)
C11 C10 H10 119.6
C9 C10 H10 119.6
C10 C11 C12 119.6(2)
C10 C11 H11 120.2
C12 C11 H11 120.2
C11 C12 C13 121.1(2)
C11 C12 H12 119.4
C13 C12 H12 119.4
C12 C13 C8 119.91(18)
C12 C13 H13 120.0
C8 C13 H13 120.0
C15 C14 N3 109.41(13)
C15 C14 C22 128.80(14)
N3 C14 C22 121.73(13)
C14 C15 C16 107.69(13)
C14 C15 H15 126.2
C16 C15 H15 126.2
C17 C16 C21 118.69(15)
C17 C16 C15 134.19(15)
C21 C16 C15 107.11(13)
C18 C17 C16 118.97(16)
C18 C17 H17 120.5
C16 C17 H17 120.5
C17 C18 C19 121.06(16)
C17 C18 H18 119.5
C19 C18 H18 119.5
C20 C19 C18 122.06(17)
C20 C19 H19 119.0
C18 C19 H19 119.0
C19 C20 C21 116.55(15)
C19 C20 H20 121.7
C21 C20 H20 121.7
N3 C21 C20 129.36(14)
N3 C21 C16 107.97(13)
C20 C21 C16 122.67(14)
O1 C22 O2 123.95(16)
O1 C22 C14 125.81(15)
O2 C22 C14 110.21(14)
O2 C23 C24 107.82(18)
O2 C23 H23A 110.1
C24 C23 H23A 110.1
O2 C23 H23B 110.1
C24 C23 H23B 110.1
H23A C23 H23B 108.5
C23 C24 H24A 109.5
C23 C24 H24B 109.5
H24A C24 H24B 109.5
C23 C24 H24C 109.5
H24A C24 H24C 109.5
H24B C24 H24C 109.5
C7 N1 C1 105.04(13)
C3 N2 C7 122.98(14)
C3 N2 C2 130.65(14)
C7 N2 C2 106.37(12)
C21 N3 C14 107.81(12)
C21 N3 C2 124.04(12)
C14 N3 C2 128.14(13)
C22 O2 C23 116.13(14)

loop_
_geom_bond_atom_site_label_1
_geom_bond_atom_site_label_2
_geom_bond_distance
C1 N1 1.3643(19)
C1 C2 1.368(2)
C1 C8 1.470(2)
C2 N2 1.3842(19)
C2 N3 1.4045(18)
C3 C4 1.354(3)
C3 N2 1.367(2)
C3 H3 0.9300
C4 C5 1.413(3)
C4 H4 0.9300
C5 C6 1.351(3)
C5 H5 0.9300
C6 C7 1.407(2)
C6 H6 0.9300
C7 N1 1.339(2)
C7 N2 1.373(2)
C8 C9 1.389(2)
C8 C13 1.408(2)
C9 C10 1.372(3)
C9 H9 0.9300
C10 C11 1.359(3)
C10 H10 0.9300
C11 C12 1.364(3)
C11 H11 0.9300
C12 C13 1.376(3)
C12 H12 0.9300
C13 H13 0.9300
C14 C15 1.360(2)
C14 N3 1.3980(19)
C14 C22 1.466(2)
C15 C16 1.422(2)
C15 H15 0.9300
C16 C17 1.404(2)
C16 C21 1.405(2)
C17 C18 1.367(3)
C17 H17 0.9300
C18 C19 1.395(3)
C18 H18 0.9300
C19 C20 1.377(2)
C19 H19 0.9300
C20 C21 1.393(2)
C20 H20 0.9300
C21 N3 1.3852(19)
C22 O1 1.191(2)
C22 O2 1.326(2)
C23 O2 1.444(2)
C23 C24 1.474(3)
C23 H23A 0.9700
C23 H23B 0.9700
C24 H24A 0.9600
C24 H24B 0.9600
C24 H24C 0.9600

loop_
_geom_torsion_atom_site_label_1
_geom_torsion_atom_site_label_2
_geom_torsion_atom_site_label_3
_geom_torsion_atom_site_label_4
_geom_torsion
N1 C1 C2 N2 -0.28(17)
C8 C1 C2 N2 179.99(14)
N1 C1 C2 N3 179.40(15)
C8 C1 C2 N3 -0.3(3)
N2 C3 C4 C5 0.9(3)
C3 C4 C5 C6 -2.0(3)
C4 C5 C6 C7 0.9(3)
C5 C6 C7 N1 179.32(18)
C5 C6 C7 N2 1.1(2)
N1 C1 C8 C9 -176.15(16)
C2 C1 C8 C9 3.5(3)
N1 C1 C8 C13 2.5(2)
C2 C1 C8 C13 -177.83(16)
C13 C8 C9 C10 -1.1(3)
C1 C8 C9 C10 177.52(18)
C8 C9 C10 C11 0.6(3)
C9 C10 C11 C12 0.1(4)
C10 C11 C12 C13 -0.2(4)
C11 C12 C13 C8 -0.3(3)
C9 C8 C13 C12 1.0(3)
C1 C8 C13 C12 -177.71(18)
N3 C14 C15 C16 -0.8(2)
C22 C14 C15 C16 176.46(17)
C14 C15 C16 C17 -178.4(2)
C14 C15 C16 C21 0.51(19)
C21 C16 C17 C18 -0.7(3)
C15 C16 C17 C18 178.09(19)
C16 C17 C18 C19 0.8(3)
C17 C18 C19 C20 -0.1(3)
C18 C19 C20 C21 -0.6(3)
C19 C20 C21 N3 -178.19(16)
C19 C20 C21 C16 0.6(2)
C17 C16 C21 N3 179.06(15)
C15 C16 C21 N3 -0.06(18)
C17 C16 C21 C20 0.0(2)
C15 C16 C21 C20 -179.09(15)
C15 C14 C22 O1 179.1(2)
N3 C14 C22 O1 -4.0(3)
C15 C14 C22 O2 -2.7(3)
N3 C14 C22 O2 174.19(15)
N2 C7 N1 C1 0.48(17)
C6 C7 N1 C1 -177.82(17)
C2 C1 N1 C7 -0.11(17)
C8 C1 N1 C7 179.64(13)
C4 C3 N2 C7 1.1(3)
C4 C3 N2 C2 -178.93(17)
N1 C7 N2 C3 179.29(15)
C6 C7 N2 C3 -2.2(2)
N1 C7 N2 C2 -0.66(17)
C6 C7 N2 C2 177.88(14)
C1 C2 N2 C3 -179.39(16)
N3 C2 N2 C3 0.9(2)
C1 C2 N2 C7 0.56(16)
N3 C2 N2 C7 -179.18(13)
C20 C21 N3 C14 178.54(16)
C16 C21 N3 C14 -0.41(17)
C20 C21 N3 C2 -2.1(3)
C16 C21 N3 C2 178.99(14)
C15 C14 N3 C21 0.75(19)
C22 C14 N3 C21 -176.72(15)
C15 C14 N3 C2 -178.62(15)
C22 C14 N3 C2 3.9(3)
C1 C2 N3 C21 -98.5(2)
N2 C2 N3 C21 81.16(19)
C1 C2 N3 C14 80.8(2)
N2 C2 N3 C14 -99.56(19)
O1 C22 O2 C23 0.4(3)
C14 C22 O2 C23 -177.83(17)
C24 C23 O2 C22 -177.53(18)
